data_7720463
loop_
_publ_author_name
'Bennour, Ines'
'Monnot, Victor'
'Schollhammer, Philippe'
'Chatelain, Lucile'

_publ_section_title
;
 Design of boron-decorated bimetallic iron complexes related to the active
 site of [FeFe]-hydrogenases and reactivity with hydride donors.
;
_journal_issue 4
_journal_name_full 'Dalton transactions (Cambridge, England : 2003)'
_journal_page_first 1915
_journal_page_last 1922
_journal_paper_doi 10.1039/d5dt02885j
_journal_volume 55
_journal_year 2026
_chemical_formula_moiety 'C40 H16 B2 F10 Fe4 O12 S4, 3(C6 H6)'
_chemical_formula_sum 'C58 H34 B2 F10 Fe4 O12 S4'
_chemical_formula_weight 1486.11
_space_group_crystal_system monoclinic
_space_group_IT_number 15
_space_group_name_Hall '-C 2yc'
_space_group_name_H-M_alt 'C 1 2/c 1'
_atom_sites_solution_hydrogens geom
_atom_sites_solution_primary iterative
_atom_sites_solution_secondary difmap
_audit_creation_date 2024-09-05
_audit_creation_method
;
Olex2 1.5
(compiled 2024.02.16 svn.r378c4104 for OlexSys, GUI svn.r6928)
;
_audit_update_record
;
2025-05-16 deposited with the CCDC.	2025-12-17 downloaded from the CCDC.
;
_cell_angle_alpha 90
_cell_angle_beta 95.886(4)
_cell_angle_gamma 90
_cell_formula_units_Z 4
_cell_length_a 17.3141(7)
_cell_length_b 26.8437(12)
_cell_length_c 13.3182(5)
_cell_measurement_reflns_used 6532
_cell_measurement_temperature 150
_cell_measurement_theta_max 28.6600
_cell_measurement_theta_min 1.7730
_cell_volume 6157.3(4)
_computing_cell_refinement 'CrysAlisPro 1.171.39.46 (Rigaku OD, 2018)'
_computing_data_collection 'CrysAlisPro 1.171.39.46 (Rigaku OD, 2018)'
_computing_data_reduction 'CrysAlisPro 1.171.39.46 (Rigaku OD, 2018)'
_computing_molecular_graphics 'Olex2 1.5 (Dolomanov et al., 2009)'
_computing_publication_material 'Olex2 1.5 (Dolomanov et al., 2009)'
_computing_structure_refinement 'SHELXL 2018/1 (Sheldrick, 2015)'
_computing_structure_solution 'olex2.solve 1.5 (Bourhis et al., 2015)'
_diffrn_ambient_temperature 150
_diffrn_detector 'CCD plate'
_diffrn_detector_area_resol_mean 8.3622
_diffrn_detector_type 'Sapphire2, large Be window'
_diffrn_measured_fraction_theta_full 0.993
_diffrn_measured_fraction_theta_max 0.810
_diffrn_measurement_details
;
List of Runs (angles in degrees, time in seconds):

  # Type    Start    End  Width  t~exp~   \w     \q     \k     \f   Frames
#--------------------------------------------------------------------------
  1  \w    -38.00  62.00   1.00   20.00    --  -17.09  77.00  60.00  100
  2  \w    -14.00  72.00   1.00   20.00    --   17.95  77.00 -60.00   86
;
_diffrn_measurement_device 'four-circle diffractometer'
_diffrn_measurement_device_type 'Xcalibur, Sapphire2, large Be window'
_diffrn_measurement_method '\w scans'
_diffrn_orient_matrix_type 'CrysAlisPro convention (1999,Acta A55,543-557)'
_diffrn_orient_matrix_UB_11 0.0209101000
_diffrn_orient_matrix_UB_12 0.0184903000
_diffrn_orient_matrix_UB_13 0.0294907000
_diffrn_orient_matrix_UB_21 -0.0343562000
_diffrn_orient_matrix_UB_22 0.0144070000
_diffrn_orient_matrix_UB_23 -0.0000344000
_diffrn_orient_matrix_UB_31 -0.0088470000
_diffrn_orient_matrix_UB_32 -0.0122057000
_diffrn_orient_matrix_UB_33 0.0446721000
_diffrn_radiation_monochromator graphite
_diffrn_radiation_probe x-ray
_diffrn_radiation_type 'Mo K\a'
_diffrn_radiation_wavelength 0.71073
_diffrn_reflns_av_R_equivalents 0.0257
_diffrn_reflns_av_unetI/netI 0.0433
_diffrn_reflns_Laue_measured_fraction_full 0.993
_diffrn_reflns_Laue_measured_fraction_max 0.810
_diffrn_reflns_limit_h_max 13
_diffrn_reflns_limit_h_min -23
_diffrn_reflns_limit_k_max 36
_diffrn_reflns_limit_k_min -19
_diffrn_reflns_limit_l_max 16
_diffrn_reflns_limit_l_min -17
_diffrn_reflns_number 12343
_diffrn_reflns_point_group_measured_fraction_full 0.993
_diffrn_reflns_point_group_measured_fraction_max 0.810
_diffrn_reflns_theta_full 25.242
_diffrn_reflns_theta_max 29.466
_diffrn_reflns_theta_min 1.991
_diffrn_source 'fine-focus sealed X-ray tube'
_diffrn_source_type 'Enhance (Mo) X-ray Source'
_exptl_absorpt_coefficient_mu 1.149
_exptl_absorpt_correction_T_max 0.969
_exptl_absorpt_correction_T_min 0.958
_exptl_absorpt_correction_type gaussian
_exptl_absorpt_process_details
;
CrysAlisPro 1.171.39.46 (Rigaku Oxford Diffraction, 2018)
Numerical absorption correction based on gaussian integration over
			a multifaceted crystal model
Empirical absorption correction using spherical harmonics,
 implemented in SCALE3 ABSPACK scaling algorithm.
;
_exptl_crystal_colour orange
_exptl_crystal_colour_primary orange
_exptl_crystal_density_diffrn 1.603
_exptl_crystal_description irregular
_exptl_crystal_F_000 2984
_exptl_crystal_size_max 0.453
_exptl_crystal_size_mid 0.276
_exptl_crystal_size_min 0.265
_refine_diff_density_max 0.457
_refine_diff_density_min -0.294
_refine_diff_density_rms 0.072
_refine_ls_extinction_method none
_refine_ls_goodness_of_fit_ref 1.071
_refine_ls_hydrogen_treatment constr
_refine_ls_matrix_type full
_refine_ls_number_parameters 407
_refine_ls_number_reflns 6932
_refine_ls_number_restraints 0
_refine_ls_restrained_S_all 1.071
_refine_ls_R_factor_all 0.0533
_refine_ls_R_factor_gt 0.0380
_refine_ls_shift/su_max 0.001
_refine_ls_shift/su_mean 0.000
_refine_ls_structure_factor_coef Fsqd
_refine_ls_weighting_details 'w=1/[\s^2^(Fo^2^)+(0.0419P)^2^+2.1569P] where P=(Fo^2^+2Fc^2^)/3'
_refine_ls_weighting_scheme calc
_refine_ls_wR_factor_gt 0.0887
_refine_ls_wR_factor_ref 0.1005
_reflns_Friedel_coverage 0.000
_reflns_number_gt 5513
_reflns_number_total 6932
_reflns_threshold_expression 'I > 2\s(I)'
_cod_data_source_file d5dt02885j2.cif
_cod_data_source_block ib166-150k
_cod_database_code 7720463
_shelx_shelxl_version_number 2018/1
_chemical_oxdiff_formula 'C58 H36 B2 F10 Fe4 O12 S4'
_shelx_space_group_comment
;
The symmetry employed for this shelxl refinement is uniquely defined
by the following loop, which should always be used as a source of
symmetry information in preference to the above space-group names.
They are only intended as comments.
;
_olex2_refinement_description
;
1.a Ternary CH refined with riding coordinates:
 C7(H7), C8(H8), B1(H1)
1.b Aromatic/amide H refined with riding coordinates:
 C10(H10), C11(H11), C12(H12), C13(H13), C14(H14), C21(H21), C22(H22),
 C23(H23), C24(H24), C25(H25), C26(H26), C27(H27), C28(H28), C29(H29), C30(H30)
;
_olex2_date_sample_data_collection 2023-02-06
_olex2_submission_special_instructions 'No special instructions were received'
_oxdiff_exptl_absorpt_empirical_details
;
Empirical correction (ABSPACK) includes:
- Absorption correction using spherical harmonics
- Frame scaling
- Detector area scaling
;
_oxdiff_exptl_absorpt_empirical_full_max 1.750
_oxdiff_exptl_absorpt_empirical_full_min 0.621

loop_
_space_group_symop_operation_xyz
'x, y, z'
'-x, y, -z+1/2'
'x+1/2, y+1/2, z'
'-x+1/2, y+1/2, -z+1/2'
'-x, -y, -z'
'x, -y, z-1/2'
'-x+1/2, -y+1/2, -z'
'x+1/2, -y+1/2, z-1/2'

loop_
_atom_site_label
_atom_site_type_symbol
_atom_site_fract_x
_atom_site_fract_y
_atom_site_fract_z
_atom_site_U_iso_or_equiv
_atom_site_adp_type
_atom_site_occupancy
_atom_site_site_symmetry_order
_atom_site_calc_flag
_atom_site_refinement_flags_posn
_atom_site_refinement_flags_adp
_atom_site_refinement_flags_occupancy
_atom_site_disorder_assembly
_atom_site_disorder_group
Fe1 Fe 0.59884(2) 0.81611(2) 0.49966(2) 0.03060(10) Uani 1 1 d . . . . .
Fe2 Fe 0.54335(2) 0.73188(2) 0.53392(2) 0.02931(10) Uani 1 1 d . . . . .
S1 S 0.54956(3) 0.79466(2) 0.64127(4) 0.02735(13) Uani 1 1 d . . . . .
S2 S 0.47761(3) 0.79272(2) 0.44343(4) 0.03010(14) Uani 1 1 d . . . . .
F1 F 0.24238(9) 0.76002(6) 0.64815(12) 0.0472(4) Uani 1 1 d . . . . .
F2 F 0.11300(9) 0.81421(7) 0.63357(13) 0.0575(5) Uani 1 1 d . . . . .
F3 F 0.11607(10) 0.91094(7) 0.69203(15) 0.0654(5) Uani 1 1 d . . . . .
F4 F 0.25328(10) 0.95314(6) 0.76614(14) 0.0558(5) Uani 1 1 d . . . . .
F5 F 0.38434(8) 0.89975(5) 0.77956(11) 0.0362(3) Uani 1 1 d . . . . .
O1 O 0.59409(14) 0.92606(8) 0.49660(16) 0.0606(6) Uani 1 1 d . . . . .
O2 O 0.64201(12) 0.79849(8) 0.29498(14) 0.0517(5) Uani 1 1 d . . . . .
O3 O 0.76153(11) 0.80014(9) 0.57816(14) 0.0512(5) Uani 1 1 d . . . . .
O4 O 0.42272(12) 0.66528(8) 0.59780(17) 0.0577(6) Uani 1 1 d . . . . .
O5 O 0.67752(12) 0.68235(8) 0.64466(15) 0.0516(5) Uani 1 1 d . . . . .
O6 O 0.56559(11) 0.68095(7) 0.34390(14) 0.0478(5) Uani 1 1 d . . . . .
C1 C 0.59506(16) 0.88375(12) 0.49758(19) 0.0415(6) Uani 1 1 d . . . . .
C2 C 0.62579(15) 0.80593(10) 0.3740(2) 0.0380(6) Uani 1 1 d . . . . .
C3 C 0.69792(16) 0.80725(10) 0.55013(18) 0.0386(6) Uani 1 1 d . . . . .
C4 C 0.46834(16) 0.69147(10) 0.5732(2) 0.0379(6) Uani 1 1 d . . . . .
C5 C 0.62531(16) 0.70116(10) 0.60138(19) 0.0366(6) Uani 1 1 d . . . . .
C6 C 0.55728(14) 0.70028(10) 0.4177(2) 0.0362(6) Uani 1 1 d . . . . .
C7 C 0.41191(13) 0.81658(9) 0.53517(17) 0.0281(5) Uani 1 1 d . . . . .
H7 H 0.372033 0.789969 0.539954 0.034 Uiso 1 1 calc R U . . .
C8 C 0.45346(13) 0.82179(9) 0.64188(17) 0.0293(5) Uani 1 1 d . . . . .
H8 H 0.458986 0.857986 0.658905 0.035 Uiso 1 1 calc R U . . .
C9 C 0.36705(14) 0.86235(9) 0.49604(17) 0.0308(5) Uani 1 1 d . . . . .
C10 C 0.29665(15) 0.85566(10) 0.4374(2) 0.0400(6) Uani 1 1 d . . . . .
H10 H 0.279749 0.822893 0.419398 0.048 Uiso 1 1 calc R U . . .
C11 C 0.25071(17) 0.89591(11) 0.4048(3) 0.0537(8) Uani 1 1 d . . . . .
H11 H 0.202916 0.890611 0.364419 0.064 Uiso 1 1 calc R U . . .
C12 C 0.27414(19) 0.94341(11) 0.4306(2) 0.0537(8) Uani 1 1 d . . . . .
H12 H 0.242414 0.971060 0.409096 0.064 Uiso 1 1 calc R U . . .
C13 C 0.3441(2) 0.95077(10) 0.4881(2) 0.0509(7) Uani 1 1 d . . . . .
H13 H 0.360386 0.983634 0.506227 0.061 Uiso 1 1 calc R U . . .
C14 C 0.39066(17) 0.91072(10) 0.51965(19) 0.0402(6) Uani 1 1 d . . . . .
H14 H 0.439285 0.916386 0.557819 0.048 Uiso 1 1 calc R U . . .
C15 C 0.31898(13) 0.82696(9) 0.71681(16) 0.0278(5) Uani 1 1 d . . . . .
C16 C 0.24765(14) 0.80773(10) 0.67972(17) 0.0325(5) Uani 1 1 d . . . . .
C17 C 0.18006(14) 0.83511(11) 0.67093(18) 0.0394(6) Uani 1 1 d . . . . .
C18 C 0.18140(15) 0.88365(11) 0.7002(2) 0.0438(7) Uani 1 1 d . . . . .
C19 C 0.25103(15) 0.90523(10) 0.7376(2) 0.0401(6) Uani 1 1 d . . . . .
C20 C 0.31744(14) 0.87671(9) 0.74468(17) 0.0305(5) Uani 1 1 d . . . . .
B1 B 0.39878(15) 0.79578(10) 0.71864(19) 0.0274(5) Uani 1 1 d . . . . .
H1 H 0.386750 0.760875 0.695925 0.033 Uiso 1 1 calc R U . . .
C21 C 0.500000 0.89889(15) 0.250000 0.0422(9) Uani 1 2 d S T P . .
H21 H 0.500001 0.863499 0.249998 0.051 Uiso 1 2 calc R U P . .
C22 C 0.43321(17) 0.92436(11) 0.2656(2) 0.0467(7) Uani 1 1 d . . . . .
H22 H 0.387280 0.906666 0.276471 0.056 Uiso 1 1 calc R U . . .
C23 C 0.43349(19) 0.97569(12) 0.2653(2) 0.0555(8) Uani 1 1 d . . . . .
H23 H 0.387562 0.993496 0.275683 0.067 Uiso 1 1 calc R U . . .
C24 C 0.500000 1.00113(17) 0.250000 0.0594(12) Uani 1 2 d S T P . .
H24 H 0.499998 1.036517 0.250000 0.071 Uiso 1 2 calc R U P . .
C25 C 0.8149(4) 0.9350(2) 0.4817(7) 0.123(2) Uani 1 1 d . . . . .
H25 H 0.768690 0.931449 0.513870 0.147 Uiso 1 1 calc R U . . .
C26 C 0.8831(5) 0.92892(18) 0.5353(4) 0.112(2) Uani 1 1 d . . . . .
H26 H 0.885064 0.920910 0.605021 0.135 Uiso 1 1 calc R U . . .
C27 C 0.9449(4) 0.9455(2) 0.3895(5) 0.1202(19) Uani 1 1 d . . . . .
H27 H 0.990358 0.948885 0.355731 0.144 Uiso 1 1 calc R U . . .
C28 C 0.9505(4) 0.9340(2) 0.4917(5) 0.1134(18) Uani 1 1 d . . . . .
H28 H 0.999552 0.929868 0.529767 0.136 Uiso 1 1 calc R U . . .
C29 C 0.8739(5) 0.9517(2) 0.3391(4) 0.1125(18) Uani 1 1 d . . . . .
H29 H 0.869953 0.960345 0.269577 0.135 Uiso 1 1 calc R U . . .
C30 C 0.8099(4) 0.9460(2) 0.3835(6) 0.119(2) Uani 1 1 d . . . . .
H30 H 0.760523 0.949729 0.345940 0.143 Uiso 1 1 calc R U . . .

loop_
_atom_site_aniso_label
_atom_site_aniso_U_11
_atom_site_aniso_U_22
_atom_site_aniso_U_33
_atom_site_aniso_U_23
_atom_site_aniso_U_13
_atom_site_aniso_U_12
Fe1 0.02943(19) 0.0368(2) 0.02611(18) -0.00128(14) 0.00521(14) -0.00406(15)
Fe2 0.02754(19) 0.03172(19) 0.02875(18) -0.00305(14) 0.00330(14) -0.00028(14)
S1 0.0262(3) 0.0306(3) 0.0254(3) -0.0013(2) 0.0036(2) -0.0009(2)
S2 0.0299(3) 0.0348(3) 0.0257(3) -0.0018(2) 0.0034(2) -0.0006(2)
F1 0.0401(9) 0.0483(9) 0.0531(9) -0.0156(8) 0.0044(8) -0.0149(7)
F2 0.0290(8) 0.0896(14) 0.0522(10) -0.0101(9) -0.0043(7) -0.0112(8)
F3 0.0373(9) 0.0811(14) 0.0765(12) 0.0066(11) 0.0001(9) 0.0244(9)
F4 0.0526(10) 0.0377(9) 0.0772(12) -0.0035(9) 0.0078(9) 0.0131(8)
F5 0.0324(7) 0.0335(8) 0.0424(8) -0.0043(6) 0.0018(6) -0.0033(6)
O1 0.0910(18) 0.0373(12) 0.0531(13) 0.0011(10) 0.0064(12) -0.0146(11)
O2 0.0464(12) 0.0786(15) 0.0314(10) -0.0029(10) 0.0105(9) 0.0012(11)
O3 0.0299(10) 0.0849(16) 0.0390(10) -0.0131(10) 0.0052(8) 0.0028(10)
O4 0.0550(13) 0.0471(12) 0.0744(15) -0.0058(11) 0.0232(12) -0.0157(11)
O5 0.0460(12) 0.0545(13) 0.0516(12) -0.0027(10) -0.0085(10) 0.0155(10)
O6 0.0452(11) 0.0580(13) 0.0401(11) -0.0181(10) 0.0035(9) 0.0027(10)
C1 0.0436(16) 0.0517(18) 0.0295(13) -0.0010(12) 0.0059(11) -0.0132(13)
C2 0.0313(13) 0.0475(16) 0.0348(14) -0.0005(12) 0.0017(11) -0.0041(12)
C3 0.0413(15) 0.0498(16) 0.0263(12) -0.0041(11) 0.0108(11) -0.0082(13)
C4 0.0382(14) 0.0360(14) 0.0401(14) -0.0047(12) 0.0062(12) 0.0017(12)
C5 0.0409(15) 0.0355(14) 0.0337(13) -0.0070(11) 0.0049(12) -0.0025(12)
C6 0.0278(12) 0.0412(14) 0.0390(14) -0.0021(12) 0.0000(11) 0.0014(11)
C7 0.0268(12) 0.0304(12) 0.0275(11) 0.0010(10) 0.0042(9) -0.0006(9)
C8 0.0286(12) 0.0327(13) 0.0268(11) -0.0007(10) 0.0035(10) 0.0023(10)
C9 0.0344(13) 0.0300(12) 0.0289(12) 0.0028(10) 0.0076(10) 0.0025(10)
C10 0.0349(14) 0.0343(14) 0.0499(16) 0.0066(12) -0.0005(12) -0.0008(11)
C11 0.0383(16) 0.0481(18) 0.073(2) 0.0187(16) -0.0015(15) 0.0034(13)
C12 0.0546(19) 0.0407(17) 0.067(2) 0.0161(15) 0.0111(17) 0.0139(14)
C13 0.073(2) 0.0295(14) 0.0505(17) 0.0031(13) 0.0095(16) 0.0000(14)
C14 0.0494(16) 0.0342(14) 0.0362(13) 0.0027(11) 0.0006(12) -0.0026(12)
C15 0.0268(11) 0.0339(12) 0.0233(11) 0.0018(9) 0.0052(9) -0.0013(10)
C16 0.0306(12) 0.0407(14) 0.0262(12) -0.0039(10) 0.0038(10) -0.0058(11)
C17 0.0241(12) 0.0632(18) 0.0301(12) -0.0014(13) -0.0016(10) -0.0028(12)
C18 0.0279(13) 0.0581(18) 0.0446(15) 0.0063(14) 0.0001(12) 0.0130(12)
C19 0.0393(15) 0.0383(14) 0.0427(15) 0.0017(12) 0.0042(12) 0.0071(12)
C20 0.0286(12) 0.0341(13) 0.0292(11) 0.0007(10) 0.0040(10) -0.0017(10)
B1 0.0280(13) 0.0294(14) 0.0247(12) -0.0008(10) 0.0031(10) 0.0009(11)
C21 0.052(2) 0.040(2) 0.0334(19) 0.000 0.0005(17) 0.000
C22 0.0459(16) 0.0487(17) 0.0462(16) 0.0037(14) 0.0076(13) -0.0026(13)
C23 0.0511(18) 0.0520(19) 0.066(2) 0.0038(16) 0.0189(16) 0.0081(15)
C24 0.065(3) 0.041(2) 0.076(3) 0.000 0.021(3) 0.000
C25 0.132(6) 0.071(3) 0.170(7) -0.008(4) 0.041(5) 0.016(3)
C26 0.184(6) 0.079(3) 0.077(3) 0.008(3) 0.030(4) 0.033(4)
C27 0.112(5) 0.149(5) 0.100(4) 0.001(4) 0.016(4) -0.007(4)
C28 0.119(5) 0.110(4) 0.102(4) -0.011(3) -0.035(4) 0.033(4)
C29 0.156(6) 0.101(4) 0.076(3) 0.014(3) -0.011(4) 0.001(4)
C30 0.126(5) 0.078(3) 0.143(6) -0.009(4) -0.035(5) 0.014(3)

loop_
_atom_type_symbol
_atom_type_description
_atom_type_scat_dispersion_real
_atom_type_scat_dispersion_imag
_atom_type_scat_source
C C 0.0033 0.0016 'International Tables Vol C Tables 4.2.6.8 and 6.1.1.4'
H H 0.0000 0.0000 'International Tables Vol C Tables 4.2.6.8 and 6.1.1.4'
B B 0.0013 0.0007 'International Tables Vol C Tables 4.2.6.8 and 6.1.1.4'
F F 0.0171 0.0103 'International Tables Vol C Tables 4.2.6.8 and 6.1.1.4'
Fe Fe 0.3463 0.8444 'International Tables Vol C Tables 4.2.6.8 and 6.1.1.4'
O O 0.0106 0.0060 'International Tables Vol C Tables 4.2.6.8 and 6.1.1.4'
S S 0.1246 0.1234 'International Tables Vol C Tables 4.2.6.8 and 6.1.1.4'

loop_
_exptl_crystal_face_index_h
_exptl_crystal_face_index_k
_exptl_crystal_face_index_l
_exptl_crystal_face_perp_dist
-1 5 -2 0.1455
-5 -1 -5 0.1489
2 -5 -3 0.1623
-2 5 0 0.1520
-1 -1 0 0.1543
1 1 0 0.1315
0 -5 1 0.1234
-2 -5 5 0.2035
2 -5 1 0.1173
-5 3 3 0.2069
5 1 5 0.1267
4 3 -5 0.2339
-5 -1 1 0.1746
-1 -5 -5 0.1393
-2 -5 0 0.1459
0 1 0 0.1452
0 -1 0 0.1203

loop_
_geom_angle_atom_site_label_1
_geom_angle_atom_site_label_2
_geom_angle_atom_site_label_3
_geom_angle
_geom_angle_site_symmetry_1
_geom_angle_site_symmetry_3
_geom_angle_publ_flag
S1 Fe1 Fe2 55.030(18) . . ?
S1 Fe1 S2 77.50(2) . . ?
S2 Fe1 Fe2 56.487(19) . . ?
C1 Fe1 Fe2 152.46(8) . . ?
C1 Fe1 S1 104.79(8) . . ?
C1 Fe1 S2 104.09(9) . . ?
C2 Fe1 Fe2 99.91(9) . . ?
C2 Fe1 S1 154.94(9) . . ?
C2 Fe1 S2 88.29(9) . . ?
C2 Fe1 C1 98.60(12) . . ?
C3 Fe1 Fe2 100.44(9) . . ?
C3 Fe1 S1 94.78(8) . . ?
C3 Fe1 S2 156.06(9) . . ?
C3 Fe1 C1 99.78(12) . . ?
C3 Fe1 C2 89.95(11) . . ?
S1 Fe2 Fe1 55.733(18) . . ?
S1 Fe2 S2 77.44(2) . . ?
S2 Fe2 Fe1 55.689(19) . . ?
C4 Fe2 Fe1 152.80(8) . . ?
C4 Fe2 S1 105.04(8) . . ?
C4 Fe2 S2 104.44(9) . . ?
C5 Fe2 Fe1 101.90(8) . . ?
C5 Fe2 S1 92.47(8) . . ?
C5 Fe2 S2 157.39(9) . . ?
C5 Fe2 C4 97.67(12) . . ?
C5 Fe2 C6 92.56(11) . . ?
C6 Fe2 Fe1 100.37(9) . . ?
C6 Fe2 S1 156.11(9) . . ?
C6 Fe2 S2 89.25(8) . . ?
C6 Fe2 C4 97.40(12) . . ?
Fe2 S1 Fe1 69.24(2) . . ?
C8 S1 Fe1 109.34(8) . . ?
C8 S1 Fe2 108.99(8) . . ?
C8 S1 B1 108.32(11) . 2_656 ?
B1 S1 Fe1 128.18(8) 2_656 . ?
B1 S1 Fe2 127.46(8) 2_656 . ?
Fe1 S2 Fe2 67.82(2) . . ?
C7 S2 Fe1 107.31(8) . . ?
C7 S2 Fe2 101.88(7) . . ?
O1 C1 Fe1 178.8(3) . . ?
O2 C2 Fe1 178.5(3) . . ?
O3 C3 Fe1 176.5(2) . . ?
O4 C4 Fe2 178.3(2) . . ?
O5 C5 Fe2 179.0(2) . . ?
O6 C6 Fe2 179.0(3) . . ?
S2 C7 H7 105.5 . . ?
C8 C7 S2 112.27(15) . . ?
C8 C7 H7 105.5 . . ?
C9 C7 S2 112.22(15) . . ?
C9 C7 H7 105.5 . . ?
C9 C7 C8 114.8(2) . . ?
S1 C8 H8 108.9 . . ?
C7 C8 S1 107.59(15) . . ?
C7 C8 H8 108.9 . . ?
C7 C8 B1 107.26(19) . . ?
B1 C8 S1 115.11(16) . . ?
B1 C8 H8 108.9 . . ?
C10 C9 C7 118.5(2) . . ?
C14 C9 C7 123.5(2) . . ?
C14 C9 C10 118.0(2) . . ?
C9 C10 H10 119.4 . . ?
C11 C10 C9 121.2(3) . . ?
C11 C10 H10 119.4 . . ?
C10 C11 H11 120.0 . . ?
C12 C11 C10 120.1(3) . . ?
C12 C11 H11 120.0 . . ?
C11 C12 H12 120.2 . . ?
C11 C12 C13 119.5(3) . . ?
C13 C12 H12 120.2 . . ?
C12 C13 H13 119.7 . . ?
C12 C13 C14 120.6(3) . . ?
C14 C13 H13 119.7 . . ?
C9 C14 H14 119.7 . . ?
C13 C14 C9 120.6(3) . . ?
C13 C14 H14 119.7 . . ?
C16 C15 C20 114.5(2) . . ?
C16 C15 B1 123.0(2) . . ?
C20 C15 B1 122.4(2) . . ?
F1 C16 C15 119.7(2) . . ?
F1 C16 C17 116.8(2) . . ?
C17 C16 C15 123.5(2) . . ?
F2 C17 C16 120.4(3) . . ?
F2 C17 C18 119.8(2) . . ?
C18 C17 C16 119.9(2) . . ?
F3 C18 C17 120.7(3) . . ?
F3 C18 C19 119.8(3) . . ?
C17 C18 C19 119.5(2) . . ?
F4 C19 C18 120.2(2) . . ?
F4 C19 C20 120.9(2) . . ?
C20 C19 C18 118.9(2) . . ?
F5 C20 C15 119.5(2) . . ?
F5 C20 C19 116.7(2) . . ?
C19 C20 C15 123.8(2) . . ?
S1 B1 H1 109.3 2_656 . ?
C8 B1 S1 111.31(16) . 2_656 ?
C8 B1 H1 109.3 . . ?
C15 B1 S1 108.95(15) . 2_656 ?
C15 B1 C8 108.76(19) . . ?
C15 B1 H1 109.3 . . ?
C22 C21 H21 119.8 . . ?
C22 C21 H21 119.8 2_655 . ?
C22 C21 C22 120.5(4) 2_655 . ?
C21 C22 H22 120.2 . . ?
C21 C22 C23 119.5(3) . . ?
C23 C22 H22 120.2 . . ?
C22 C23 H23 120.0 . . ?
C24 C23 C22 120.1(3) . . ?
C24 C23 H23 120.0 . . ?
C23 C24 C23 120.3(4) . 2_655 ?
C23 C24 H24 119.8 2_655 . ?
C23 C24 H24 119.8 . . ?
C26 C25 H25 119.4 . . ?
C26 C25 C30 121.3(7) . . ?
C30 C25 H25 119.4 . . ?
C25 C26 H26 119.6 . . ?
C25 C26 C28 120.8(5) . . ?
C28 C26 H26 119.6 . . ?
C28 C27 H27 120.5 . . ?
C29 C27 H27 120.5 . . ?
C29 C27 C28 118.9(6) . . ?
C26 C28 C27 117.6(5) . . ?
C26 C28 H28 121.2 . . ?
C27 C28 H28 121.2 . . ?
C27 C29 H29 119.1 . . ?
C30 C29 C27 121.8(6) . . ?
C30 C29 H29 119.1 . . ?
C25 C30 H30 120.3 . . ?
C29 C30 C25 119.5(6) . . ?
C29 C30 H30 120.3 . . ?

loop_
_geom_bond_atom_site_label_1
_geom_bond_atom_site_label_2
_geom_bond_distance
_geom_bond_site_symmetry_2
_geom_bond_publ_flag
Fe1 Fe2 2.5164(5) . ?
Fe1 S1 2.2241(6) . ?
Fe1 S2 2.2446(7) . ?
Fe1 C1 1.817(3) . ?
Fe1 C2 1.803(3) . ?
Fe1 C3 1.793(3) . ?
Fe2 S1 2.2053(7) . ?
Fe2 S2 2.2657(7) . ?
Fe2 C4 1.810(3) . ?
Fe2 C5 1.800(3) . ?
Fe2 C6 1.802(3) . ?
S1 C8 1.817(2) . ?
S1 B1 1.985(3) 2_656 ?
S2 C7 1.866(2) . ?
F1 C16 1.348(3) . ?
F2 C17 1.339(3) . ?
F3 C18 1.343(3) . ?
F4 C19 1.341(3) . ?
F5 C20 1.353(3) . ?
O1 C1 1.136(3) . ?
O2 C2 1.135(3) . ?
O3 C3 1.142(3) . ?
O4 C4 1.131(3) . ?
O5 C5 1.139(3) . ?
O6 C6 1.134(3) . ?
C7 H7 1.0000 . ?
C7 C8 1.532(3) . ?
C7 C9 1.517(3) . ?
C8 H8 1.0000 . ?
C8 B1 1.621(3) . ?
C9 C10 1.390(3) . ?
C9 C14 1.388(3) . ?
C10 H10 0.9500 . ?
C10 C11 1.385(4) . ?
C11 H11 0.9500 . ?
C11 C12 1.371(4) . ?
C12 H12 0.9500 . ?
C12 C13 1.379(4) . ?
C13 H13 0.9500 . ?
C13 C14 1.383(4) . ?
C14 H14 0.9500 . ?
C15 C16 1.382(3) . ?
C15 C20 1.387(3) . ?
C15 B1 1.613(3) . ?
C16 C17 1.377(4) . ?
C17 C18 1.360(4) . ?
C18 C19 1.383(4) . ?
C19 C20 1.377(3) . ?
B1 H1 1.0000 . ?
C21 H21 0.9500 . ?
C21 C22 1.377(3) 2_655 ?
C21 C22 1.377(3) . ?
C22 H22 0.9500 . ?
C22 C23 1.378(4) . ?
C23 H23 0.9500 . ?
C23 C24 1.372(4) . ?
C24 H24 0.9500 . ?
C25 H25 0.9500 . ?
C25 C26 1.326(8) . ?
C25 C30 1.335(8) . ?
C26 H26 0.9500 . ?
C26 C28 1.363(7) . ?
C27 H27 0.9500 . ?
C27 C28 1.388(7) . ?
C27 C29 1.350(7) . ?
C28 H28 0.9500 . ?
C29 H29 0.9500 . ?
C29 C30 1.318(8) . ?
C30 H30 0.9500 . ?

loop_
_geom_torsion_atom_site_label_1
_geom_torsion_atom_site_label_2
_geom_torsion_atom_site_label_3
_geom_torsion_atom_site_label_4
_geom_torsion
_geom_torsion_site_symmetry_1
_geom_torsion_site_symmetry_2
_geom_torsion_site_symmetry_3
_geom_torsion_site_symmetry_4
_geom_torsion_publ_flag
Fe1 S1 C8 C7 41.03(17) . . . . ?
Fe1 S1 C8 B1 160.52(15) . . . . ?
Fe1 S2 C7 C8 -27.75(18) . . . . ?
Fe1 S2 C7 C9 103.34(16) . . . . ?
Fe2 S1 C8 C7 -32.92(17) . . . . ?
Fe2 S1 C8 B1 86.57(17) . . . . ?
Fe2 S2 C7 C8 42.46(17) . . . . ?
Fe2 S2 C7 C9 173.56(15) . . . . ?
S1 C8 B1 S1 55.3(2) . . . 2_656 ?
S1 C8 B1 C15 175.30(15) . . . . ?
S2 C7 C8 S1 -7.3(2) . . . . ?
S2 C7 C8 B1 -131.65(17) . . . . ?
S2 C7 C9 C10 87.6(2) . . . . ?
S2 C7 C9 C14 -95.6(2) . . . . ?
F1 C16 C17 F2 0.7(3) . . . . ?
F1 C16 C17 C18 -179.2(2) . . . . ?
F2 C17 C18 F3 0.0(4) . . . . ?
F2 C17 C18 C19 -179.2(2) . . . . ?
F3 C18 C19 F4 0.4(4) . . . . ?
F3 C18 C19 C20 -179.6(2) . . . . ?
F4 C19 C20 F5 -1.4(4) . . . . ?
F4 C19 C20 C15 179.7(2) . . . . ?
C7 C8 B1 S1 174.94(16) . . . 2_656 ?
C7 C8 B1 C15 -65.0(2) . . . . ?
C7 C9 C10 C11 175.9(2) . . . . ?
C7 C9 C14 C13 -174.8(2) . . . . ?
C8 C7 C9 C10 -142.6(2) . . . . ?
C8 C7 C9 C14 34.2(3) . . . . ?
C9 C7 C8 S1 -137.03(17) . . . . ?
C9 C7 C8 B1 98.6(2) . . . . ?
C9 C10 C11 C12 -0.4(5) . . . . ?
C10 C9 C14 C13 2.0(4) . . . . ?
C10 C11 C12 C13 0.8(5) . . . . ?
C11 C12 C13 C14 0.1(5) . . . . ?
C12 C13 C14 C9 -1.5(4) . . . . ?
C14 C9 C10 C11 -1.0(4) . . . . ?
C15 C16 C17 F2 179.5(2) . . . . ?
C15 C16 C17 C18 -0.4(4) . . . . ?
C16 C15 C20 F5 -178.3(2) . . . . ?
C16 C15 C20 C19 0.6(3) . . . . ?
C16 C15 B1 S1 -124.9(2) . . . 2_656 ?
C16 C15 B1 C8 113.6(2) . . . . ?
C16 C17 C18 F3 179.9(2) . . . . ?
C16 C17 C18 C19 0.7(4) . . . . ?
C17 C18 C19 F4 179.6(2) . . . . ?
C17 C18 C19 C20 -0.4(4) . . . . ?
C18 C19 C20 F5 178.6(2) . . . . ?
C18 C19 C20 C15 -0.3(4) . . . . ?
C20 C15 C16 F1 178.5(2) . . . . ?
C20 C15 C16 C17 -0.2(3) . . . . ?
C20 C15 B1 S1 60.7(3) . . . 2_656 ?
C20 C15 B1 C8 -60.8(3) . . . . ?
B1 S1 C8 C7 -175.25(16) 2_656 . . . ?
B1 S1 C8 B1 -55.76(17) 2_656 . . . ?
B1 C15 C16 F1 3.6(3) . . . . ?
B1 C15 C16 C17 -175.1(2) . . . . ?
B1 C15 C20 F5 -3.4(3) . . . . ?
B1 C15 C20 C19 175.5(2) . . . . ?
C21 C22 C23 C24 -0.3(4) . . . . ?
C22 C21 C22 C23 0.1(2) 2_655 . . . ?
C22 C23 C24 C23 0.1(2) . . . 2_655 ?
C25 C26 C28 C27 -0.3(9) . . . . ?
C26 C25 C30 C29 -1.0(9) . . . . ?
C27 C29 C30 C25 1.6(10) . . . . ?
C28 C27 C29 C30 -1.6(10) . . . . ?
C29 C27 C28 C26 0.9(9) . . . . ?
C30 C25 C26 C28 0.4(9) . . . . ?

loop_
_exptl_oxdiff_crystal_face_indexfrac_h
_exptl_oxdiff_crystal_face_indexfrac_k
_exptl_oxdiff_crystal_face_indexfrac_l
_exptl_oxdiff_crystal_face_x
_exptl_oxdiff_crystal_face_y
_exptl_oxdiff_crystal_face_z
-1.0001 4.9994 -2.0000 0.0125 0.1065 -0.1415
-5.0004 -1.0008 -5.0000 -0.2705 0.1575 -0.1669
2.0000 -4.9990 -3.0001 -0.1391 -0.1406 -0.0907
-2.0001 4.9991 0.0001 0.0506 0.1407 -0.0433
-1.0000 -1.0001 0.0000 -0.0394 0.0199 0.0211
1.0000 1.0001 -0.0000 0.0394 -0.0199 -0.0211
0.0001 -4.9996 1.0000 -0.0630 -0.0721 0.1057
-1.9998 -5.0001 5.0001 0.0132 -0.0035 0.3021
2.0001 -4.9991 0.9999 -0.0211 -0.1408 0.0880
-5.0001 2.9986 3.0002 0.0394 0.2149 0.1417
5.0004 1.0008 5.0000 0.2705 -0.1575 0.1669
3.9999 3.0007 -5.0002 -0.0083 -0.0940 -0.2954
-5.0001 -1.0010 1.0001 -0.0936 0.1573 0.1011
-1.0002 -4.9996 -5.0001 -0.2608 -0.0375 -0.1535
-2.0001 -5.0000 0.0000 -0.1343 -0.0033 0.0787
-0.0000 0.9999 0.0000 0.0185 0.0144 -0.0122
0.0000 -0.9999 -0.0000 -0.0185 -0.0144 0.0122
